data_4509286
loop_
_publ_author_name
'Telfer, Shane G.'
'Wuest, James D.'

_publ_section_title
;
 Metallotectons: Comparison of Molecular Networks Built from Racemic and
 Enantiomerically Pure Tris(dipyrrinato)cobalt(III) Complexes
;
_journal_issue 4
_journal_name_full 'Crystal Growth &amp; Design'
_journal_page_first 1923
_journal_paper_doi 10.1021/cg8011734
_journal_volume 9
_journal_year 2009
_chemical_formula_sum 'C48 H39 Co N6 O9'
_chemical_formula_weight 902.78
_chemical_name_systematic
;
 ?
;
_space_group_IT_number 73
_symmetry_cell_setting orthorhombic
_symmetry_space_group_name_Hall '-I 2b 2c'
_symmetry_space_group_name_H-M 'I b c a'
_atom_sites_solution_hydrogens geom
_atom_sites_solution_primary direct
_atom_sites_solution_secondary difmap
_audit_creation_method SHELXL-97
_cell_angle_alpha 90.00
_cell_angle_beta 90.00
_cell_angle_gamma 90.00
_cell_formula_units_Z 8
_cell_length_a 13.549(4)
_cell_length_b 16.350(6)
_cell_length_c 39.690(15)
_cell_measurement_reflns_used 3129
_cell_measurement_temperature 203(2)
_cell_measurement_theta_max 59.01
_cell_measurement_theta_min 2.23
_cell_volume 8792(5)
_computing_structure_refinement 'SHELXL-97 (Sheldrick, 1997)'
_diffrn_ambient_temperature 203(2)
_diffrn_measured_fraction_theta_full 0.986
_diffrn_measured_fraction_theta_max 0.986
_diffrn_measurement_device_type \w
_diffrn_radiation_monochromator 'Bruker SMART 6000'
_diffrn_radiation_source 'rotating anode'
_diffrn_radiation_type CuK\a
_diffrn_radiation_wavelength 1.54178
_diffrn_reflns_av_R_equivalents 0.1359
_diffrn_reflns_av_sigmaI/netI 0.1039
_diffrn_reflns_limit_h_max 13
_diffrn_reflns_limit_h_min -14
_diffrn_reflns_limit_k_max 17
_diffrn_reflns_limit_k_min -18
_diffrn_reflns_limit_l_max 44
_diffrn_reflns_limit_l_min -43
_diffrn_reflns_number 47684
_diffrn_reflns_theta_full 59.01
_diffrn_reflns_theta_max 59.01
_diffrn_reflns_theta_min 2.23
_exptl_absorpt_coefficient_mu 3.595
_exptl_absorpt_correction_T_max 0.8407
_exptl_absorpt_correction_T_min 0.0747
_exptl_absorpt_correction_type multi-scan
_exptl_absorpt_process_details SADABS
_exptl_crystal_colour orange
_exptl_crystal_density_diffrn 1.364
_exptl_crystal_density_method 'not measured'
_exptl_crystal_description block
_exptl_crystal_F_000 3744
_exptl_crystal_size_max 1.50
_exptl_crystal_size_mid 0.20
_exptl_crystal_size_min 0.05
_refine_diff_density_max 0.491
_refine_diff_density_min -0.414
_refine_diff_density_rms 0.077
_refine_ls_extinction_method none
_refine_ls_goodness_of_fit_ref 0.890
_refine_ls_hydrogen_treatment mixed
_refine_ls_matrix_type full
_refine_ls_number_parameters 295
_refine_ls_number_reflns 3129
_refine_ls_number_restraints 0
_refine_ls_restrained_S_all 0.890
_refine_ls_R_factor_all 0.1182
_refine_ls_R_factor_gt 0.0574
_refine_ls_shift/su_max 0.000
_refine_ls_shift/su_mean 0.000
_refine_ls_structure_factor_coef Fsqd
_refine_ls_weighting_details 'calc w=1/[\s^2^(Fo^2^)+(0.1032P)^2^+0.0000P] where P=(Fo^2^+2Fc^2^)/3'
_refine_ls_weighting_scheme calc
_refine_ls_wR_factor_gt 0.1566
_refine_ls_wR_factor_ref 0.1740
_reflns_number_gt 1574
_reflns_number_total 3129
_reflns_threshold_expression >2sigma(I)
_cod_data_source_file cg8011734sup1.cif
_cod_data_source_block 1a
_cod_depositor_comments
;
The following automatic conversions were performed:

'_symmetry_cell_setting' value 'Orthorhombic' changed to
'orthorhombic' according to
/home/saulius/struct/CIF-dictionaries/cif_core.dic dictionary named
'cif_core.dic' version 2.4.2 from 2011-04-26.

Automatic conversion script
Id: cif_fix_values 1891 2012-01-12 08:04:46Z andrius 
;
_cod_original_cell_volume 8793(6)
_cod_original_sg_symbol_H-M Ibca
_cod_database_code 4509286

loop_
_symmetry_equiv_pos_as_xyz
'x, y, z'
'-x, -y+1/2, z'
'x, -y, -z+1/2'
'-x+1/2, y, -z'
'x+1/2, y+1/2, z+1/2'
'-x+1/2, -y+1, z+1/2'
'x+1/2, -y+1/2, -z+1'
'-x+1, y+1/2, -z+1/2'
'-x, -y, -z'
'x, y-1/2, -z'
'-x, y, z-1/2'
'x-1/2, -y, z'
'-x+1/2, -y+1/2, -z+1/2'
'x+1/2, y, -z+1/2'
'-x+1/2, y+1/2, z'
'x, -y+1/2, z+1/2'

loop_
_atom_site_label
_atom_site_type_symbol
_atom_site_fract_x
_atom_site_fract_y
_atom_site_fract_z
_atom_site_U_iso_or_equiv
_atom_site_adp_type
_atom_site_occupancy
_atom_site_symmetry_multiplicity
_atom_site_calc_flag
_atom_site_refinement_flags
Co1 Co 0.5000 0.2500 0.19018(3) 0.0406(4) Uani 1 2 d S
C2 C 0.5926(4) 0.3628(4) 0.14177(13) 0.0527(15) Uani 1 1 d .
H2 H 0.5581 0.4083 0.1502 0.063 Uiso 1 1 calc R
C3 C 0.6577(4) 0.3666(4) 0.11401(13) 0.0619(17) Uani 1 1 d .
H3 H 0.6744 0.4131 0.1013 0.074 Uiso 1 1 calc R
C4 C 0.6911(4) 0.2888(4) 0.10959(13) 0.0560(16) Uani 1 1 d .
H4 H 0.7353 0.2712 0.0928 0.067 Uiso 1 1 calc R
C5 C 0.6472(4) 0.2390(4) 0.13480(12) 0.0421(14) Uani 1 1 d .
C22 C 0.4579(4) 0.4191(4) 0.21211(13) 0.0490(14) Uani 1 1 d .
H22 H 0.5009 0.4148 0.2306 0.059 Uiso 1 1 calc R
C23 C 0.4085(4) 0.4911(4) 0.20305(13) 0.0530(15) Uani 1 1 d .
H23 H 0.4119 0.5422 0.2139 0.064 Uiso 1 1 calc R
C24 C 0.3543(4) 0.4713(4) 0.17518(14) 0.0545(16) Uani 1 1 d .
H24 H 0.3130 0.5071 0.1631 0.065 Uiso 1 1 calc R
C25 C 0.3707(4) 0.3881(3) 0.16754(12) 0.0426(14) Uani 1 1 d .
C26 C 0.6666(4) 0.1569(4) 0.14059(12) 0.0433(14) Uani 1 1 d .
C27 C 0.7318(4) 0.1154(3) 0.11549(12) 0.0454(14) Uani 1 1 d .
C28 C 0.6955(4) 0.0989(4) 0.08386(14) 0.0698(19) Uani 1 1 d .
H28 H 0.6285 0.1084 0.0792 0.084 Uiso 1 1 calc R
C29 C 0.7559(5) 0.0686(4) 0.05875(14) 0.0699(19) Uani 1 1 d .
H29 H 0.7296 0.0570 0.0374 0.084 Uiso 1 1 calc R
C30 C 0.8542(4) 0.0554(3) 0.06496(13) 0.0508(15) Uani 1 1 d .
C31 C 0.8912(4) 0.0693(3) 0.09699(13) 0.0517(15) Uani 1 1 d .
H31 H 0.9580 0.0587 0.1017 0.062 Uiso 1 1 calc R
C32 C 0.8293(4) 0.0988(3) 0.12208(13) 0.0516(15) Uani 1 1 d .
H32 H 0.8545 0.1075 0.1439 0.062 Uiso 1 1 calc R
C33 C 0.9165(5) 0.0288(4) 0.03640(16) 0.0606(17) Uani 1 1 d .
C41 C 0.3234(4) 0.1721(3) 0.21857(14) 0.0477(14) Uani 1 1 d .
H41 H 0.2963 0.1627 0.1971 0.057 Uiso 1 1 calc R
C42 C 0.2804(4) 0.1445(4) 0.24870(14) 0.0573(16) Uani 1 1 d .
H42 H 0.2223 0.1135 0.2509 0.069 Uiso 1 1 calc R
C43 C 0.3399(4) 0.1718(3) 0.27409(14) 0.0513(15) Uani 1 1 d .
H43 H 0.3300 0.1639 0.2973 0.062 Uiso 1 1 calc R
C44 C 0.4193(4) 0.2143(3) 0.25901(13) 0.0412(13) Uani 1 1 d .
C45 C 0.5000 0.2500 0.27482(17) 0.0393(18) Uani 1 2 d S
C46 C 0.5000 0.2500 0.31247(18) 0.0434(19) Uani 1 2 d S
C47 C 0.4320(4) 0.2972(3) 0.33038(13) 0.0494(15) Uani 1 1 d .
H47 H 0.3854 0.3290 0.3187 0.059 Uiso 1 1 calc R
C48 C 0.4330(4) 0.2974(4) 0.36519(14) 0.0614(17) Uani 1 1 d .
H48 H 0.3877 0.3301 0.3770 0.074 Uiso 1 1 calc R
C49 C 0.5000 0.2500 0.3828(2) 0.058(2) Uani 1 2 d S
C50 C 0.5000 0.2500 0.4209(2) 0.078(3) Uani 1 2 d S
N1 N 0.5855(3) 0.2880(3) 0.15466(10) 0.0415(11) Uani 1 1 d .
N21 N 0.4366(3) 0.3566(3) 0.19111(10) 0.0408(11) Uani 1 1 d .
N40 N 0.4072(3) 0.2132(2) 0.22388(9) 0.0386(11) Uani 1 1 d .
O34 O 1.0076(3) 0.0143(3) 0.04484(10) 0.0803(14) Uani 1 1 d .
H34 H 1.0390 -0.0008 0.0280 0.096 Uiso 1 1 calc .
O35 O 0.8863(3) 0.0207(3) 0.00796(10) 0.0912(16) Uani 1 1 d .
O50 O 0.4291(4) 0.2855(4) 0.43517(11) 0.1133(19) Uani 1 1 d .
H50 H 0.4357 0.2819 0.4559 0.136 Uiso 0.50 1 calc P
O100 O 0.4924(19) 0.2157(11) 0.0296(5) 0.113(7) Uiso 0.25 1 d P
O101 O 0.2656(11) 0.1432(9) -0.0197(3) 0.184(5) Uiso 0.50 1 d P
O102 O 0.4137(11) 0.1954(10) 0.0013(4) 0.190(6) Uiso 0.50 1 d P
O103 O 0.561(2) 0.2170(18) 0.0135(7) 0.156(10) Uiso 0.25 1 d P

loop_
_atom_site_aniso_label
_atom_site_aniso_U_11
_atom_site_aniso_U_22
_atom_site_aniso_U_33
_atom_site_aniso_U_23
_atom_site_aniso_U_13
_atom_site_aniso_U_12
Co1 0.0406(8) 0.0524(8) 0.0287(7) 0.000 0.000 0.0047(6)
C2 0.053(4) 0.062(5) 0.042(3) 0.004(3) 0.001(3) 0.009(3)
C3 0.069(4) 0.071(5) 0.046(4) 0.017(3) 0.013(3) 0.007(4)
C4 0.055(4) 0.072(5) 0.042(4) 0.002(3) 0.009(3) 0.003(3)
C5 0.043(3) 0.054(4) 0.029(3) 0.005(3) 0.000(3) 0.003(3)
C22 0.053(4) 0.062(4) 0.032(3) -0.008(3) -0.002(3) 0.004(3)
C23 0.064(4) 0.052(4) 0.042(3) -0.005(3) -0.008(3) 0.012(3)
C24 0.057(4) 0.055(4) 0.052(4) 0.007(3) -0.002(3) 0.014(3)
C25 0.041(4) 0.051(4) 0.036(3) 0.001(3) -0.001(3) 0.007(3)
C26 0.039(3) 0.060(4) 0.031(3) -0.005(3) 0.002(3) 0.002(3)
C27 0.045(4) 0.056(4) 0.035(3) -0.004(3) 0.004(3) 0.005(3)
C28 0.045(4) 0.120(6) 0.044(4) -0.025(4) 0.001(3) 0.015(4)
C29 0.054(5) 0.116(6) 0.040(3) -0.024(4) -0.002(3) 0.016(4)
C30 0.043(4) 0.069(4) 0.041(4) -0.005(3) 0.008(3) 0.010(3)
C31 0.044(4) 0.066(4) 0.044(4) -0.012(3) 0.000(3) 0.008(3)
C32 0.053(4) 0.065(4) 0.037(3) -0.011(3) 0.001(3) 0.007(3)
C33 0.047(4) 0.083(5) 0.051(4) -0.006(4) 0.008(4) 0.020(4)
C41 0.043(4) 0.060(4) 0.040(3) -0.007(3) 0.001(3) 0.001(3)
C42 0.043(4) 0.072(4) 0.057(4) 0.002(3) 0.002(3) -0.015(3)
C43 0.047(4) 0.062(4) 0.045(4) 0.000(3) 0.002(3) -0.002(3)
C44 0.034(4) 0.049(3) 0.041(3) 0.000(3) 0.004(3) 0.002(3)
C45 0.042(5) 0.044(5) 0.032(4) 0.000 0.000 0.006(4)
C46 0.048(5) 0.049(5) 0.034(4) 0.000 0.000 -0.003(4)
C47 0.058(4) 0.056(4) 0.033(3) -0.002(3) 0.004(3) 0.002(3)
C48 0.064(4) 0.074(5) 0.046(4) -0.010(3) 0.011(3) -0.006(3)
C49 0.066(6) 0.075(6) 0.034(5) 0.000 0.000 -0.013(5)
C50 0.079(9) 0.109(9) 0.046(7) 0.000 0.000 -0.019(7)
N1 0.046(3) 0.047(3) 0.031(2) 0.002(2) 0.003(2) 0.007(2)
N21 0.039(3) 0.052(3) 0.032(2) 0.005(2) -0.005(2) 0.005(2)
N40 0.037(3) 0.050(3) 0.029(3) -0.003(2) -0.001(2) 0.002(2)
O34 0.061(3) 0.133(4) 0.048(2) -0.020(3) 0.010(2) 0.027(3)
O35 0.069(3) 0.170(5) 0.035(2) -0.023(3) 0.001(2) 0.033(3)
O50 0.104(4) 0.184(6) 0.051(3) -0.014(3) 0.016(3) -0.009(4)

loop_
_atom_type_symbol
_atom_type_description
_atom_type_scat_dispersion_real
_atom_type_scat_dispersion_imag
_atom_type_scat_source
C C 0.0181 0.0091 'International Tables Vol C Tables 4.2.6.8 and 6.1.1.4'
H H 0.0000 0.0000 'International Tables Vol C Tables 4.2.6.8 and 6.1.1.4'
N N 0.0311 0.0180 'International Tables Vol C Tables 4.2.6.8 and 6.1.1.4'
O O 0.0492 0.0322 'International Tables Vol C Tables 4.2.6.8 and 6.1.1.4'
Co Co -2.3653 3.6143 'International Tables Vol C Tables 4.2.6.8 and 6.1.1.4'

loop_
_geom_angle_atom_site_label_1
_geom_angle_atom_site_label_2
_geom_angle_atom_site_label_3
_geom_angle
_geom_angle_site_symmetry_1
_geom_angle_site_symmetry_3
N1 Co1 N1 86.0(2) . 2_655
N1 Co1 N40 90.87(17) . 2_655
N1 Co1 N40 176.30(17) 2_655 2_655
N1 Co1 N40 176.30(17) . .
N1 Co1 N40 90.87(17) 2_655 .
N40 Co1 N40 92.4(2) 2_655 .
N1 Co1 N21 92.12(18) . 2_655
N1 Co1 N21 89.46(17) 2_655 2_655
N40 Co1 N21 88.76(16) 2_655 2_655
N40 Co1 N21 89.74(16) . 2_655
N1 Co1 N21 89.46(17) . .
N1 Co1 N21 92.12(18) 2_655 .
N40 Co1 N21 89.74(16) 2_655 .
N40 Co1 N21 88.76(16) . .
N21 Co1 N21 177.8(2) 2_655 .
N1 C2 C3 112.7(5) . .
C4 C3 C2 105.4(5) . .
C3 C4 C5 107.8(5) . .
C26 C5 N1 125.0(5) . .
C26 C5 C4 126.3(5) . .
N1 C5 C4 108.5(5) . .
N21 C22 C23 112.0(5) . .
C24 C23 C22 105.4(5) . .
C23 C24 C25 108.5(5) . .
N21 C25 C26 123.5(5) . 2_655
N21 C25 C24 108.3(5) . .
C26 C25 C24 128.1(5) 2_655 .
C5 C26 C25 124.7(5) . 2_655
C5 C26 C27 116.2(5) . .
C25 C26 C27 119.1(5) 2_655 .
C32 C27 C28 118.6(5) . .
C32 C27 C26 122.1(5) . .
C28 C27 C26 119.1(5) . .
C27 C28 C29 121.2(5) . .
C30 C29 C28 120.1(5) . .
C29 C30 C31 119.3(5) . .
C29 C30 C33 117.5(5) . .
C31 C30 C33 123.1(5) . .
C30 C31 C32 119.8(5) . .
C27 C32 C31 120.8(5) . .
O35 C33 O34 122.8(5) . .
O35 C33 C30 123.8(6) . .
O34 C33 C30 113.4(5) . .
N40 C41 C42 112.3(5) . .
C43 C42 C41 106.2(5) . .
C42 C43 C44 107.3(5) . .
C45 C44 N40 123.0(5) . .
C45 C44 C43 127.9(5) . .
N40 C44 C43 109.0(4) . .
C44 C45 C44 126.3(7) . 2_655
C44 C45 C46 116.8(3) . .
C44 C45 C46 116.8(3) 2_655 .
C47 C46 C47 118.8(7) 2_655 .
C47 C46 C45 120.6(3) 2_655 .
C47 C46 C45 120.6(3) . .
C48 C47 C46 120.3(6) . .
C47 C48 C49 120.7(6) . .
C48 C49 C48 119.3(7) 2_655 .
C48 C49 C50 120.3(4) 2_655 .
C48 C49 C50 120.3(4) . .
O50 C50 O50 126.3(10) 2_655 .
O50 C50 C49 116.8(5) 2_655 .
O50 C50 C49 116.8(5) . .
C2 N1 C5 105.4(4) . .
C2 N1 Co1 128.4(4) . .
C5 N1 Co1 125.9(4) . .
C22 N21 C25 105.7(4) . .
C22 N21 Co1 126.6(4) . .
C25 N21 Co1 127.1(4) . .
C41 N40 C44 105.2(4) . .
C41 N40 Co1 126.9(3) . .
C44 N40 Co1 127.4(3) . .
O103 O100 O100 80(2) . 2_655
O103 O100 O103 99(3) . 2_655
O100 O100 O103 49.6(15) 2_655 2_655
O103 O100 O102 99(2) . .
O100 O100 O102 109(2) 2_655 .
O103 O100 O102 60.9(16) 2_655 .
O103 O102 O100 55.7(13) 2_655 .
O100 O103 O100 50(2) . 2_655
O100 O103 O102 112(3) . 2_655
O100 O103 O102 63.4(14) 2_655 2_655

loop_
_geom_bond_atom_site_label_1
_geom_bond_atom_site_label_2
_geom_bond_distance
_geom_bond_site_symmetry_2
Co1 N1 1.927(4) .
Co1 N1 1.927(4) 2_655
Co1 N40 1.932(4) 2_655
Co1 N40 1.932(4) .
Co1 N21 1.943(4) 2_655
Co1 N21 1.943(4) .
C2 N1 1.330(6) .
C2 C3 1.413(7) .
C3 C4 1.362(7) .
C4 C5 1.420(7) .
C5 C26 1.386(7) .
C5 N1 1.401(6) .
C22 N21 1.350(6) .
C22 C23 1.402(7) .
C23 C24 1.367(7) .
C24 C25 1.411(7) .
C25 N21 1.392(6) .
C25 C26 1.394(7) 2_655
C26 C25 1.394(7) 2_655
C26 C27 1.495(7) .
C27 C32 1.374(7) .
C27 C28 1.375(7) .
C28 C29 1.381(7) .
C29 C30 1.372(7) .
C30 C31 1.385(7) .
C30 C33 1.478(7) .
C31 C32 1.388(6) .
C33 O35 1.207(6) .
C33 O34 1.301(6) .
C41 N40 1.336(6) .
C41 C42 1.404(7) .
C42 C43 1.366(7) .
C43 C44 1.412(7) .
C44 C45 1.390(6) .
C44 N40 1.404(6) .
C45 C44 1.390(6) 2_655
C45 C46 1.495(9) .
C46 C47 1.396(6) 2_655
C46 C47 1.396(6) .
C47 C48 1.382(7) .
C48 C49 1.383(7) .
C49 C48 1.383(7) 2_655
C49 C50 1.510(12) .
C50 O50 1.258(6) 2_655
C50 O50 1.258(6) .
O100 O103 1.13(3) .
O100 O100 1.14(4) 2_655
O100 O103 1.46(3) 2_655
O100 O102 1.58(2) .
O101 O101 1.62(2) 4
O102 O103 1.55(3) 2_655
O103 O100 1.46(3) 2_655
O103 O102 1.55(3) 2_655
